data_7155284
loop_
_publ_author_name
'Hiscock, Jennifer R.'
'Wells, Neil J.'
'Ede, Jayne A.'
'Gale, Philip A.'
'Sambrook, Mark R.'

_publ_section_title
;
 Biasing hydrogen bond donating host systems towards chemical warfare
 agent recognition.
;
_journal_issue 40
_journal_name_full 'Organic &amp; biomolecular chemistry'
_journal_page_first 9560
_journal_page_last 9567
_journal_paper_doi 10.1039/c6ob01210h
_journal_volume 14
_journal_year 2016
_chemical_formula_moiety 'C14 H10 B F3 N2 O S, 0.5(H2 O)'
_chemical_formula_sum 'C14 H11 B F3 N2 O1.5 S'
_chemical_formula_weight 331.11
_chemical_name_systematic
;
 ?
;
_space_group_crystal_system triclinic
_space_group_IT_number 2
_space_group_name_Hall '-P 1'
_space_group_name_H-M_alt 'P -1'
_symmetry_space_group_name_Hall '-P 1'
_symmetry_space_group_name_H-M 'P -1'
_atom_sites_solution_hydrogens mixed
_atom_sites_solution_primary direct
_audit_creation_date 2015-02-17
_audit_creation_method
;
Olex2 1.2
(compiled 2014.02.28 svn.r2899 for OlexSys, GUI svn.r4781)
;
_audit_update_record
;
2015-10-07 deposited with the CCDC.
2016-01-14 downloaded from the CCDC.
;
_cell_angle_alpha 107.953(2)
_cell_angle_beta 95.582(2)
_cell_angle_gamma 107.978(3)
_cell_formula_units_Z 4
_cell_length_a 9.018(2)
_cell_length_b 12.159(3)
_cell_length_c 14.878(4)
_cell_measurement_reflns_used 3112
_cell_measurement_temperature 100(2)
_cell_measurement_theta_max 27.5
_cell_measurement_theta_min 2.4
_cell_volume 1442.4(6)
_computing_cell_refinement 'CrystalClear-SM Expert 3.1 b27 (Rigaku, 2013)'
_computing_data_collection 'CrystalClear-SM Expert 3.1 b27 (Rigaku, 2013)'
_computing_data_reduction 'CrystalClear-SM Expert 3.1 b27 (Rigaku, 2013)'
_computing_molecular_graphics 'Olex2 (Dolomanov et al., 2009)'
_computing_publication_material 'Olex2 (Dolomanov et al., 2009)'
_computing_structure_refinement 'ShelXL (Sheldrick, 2008)'
_computing_structure_solution 'ShelXT (Sheldrick, 2008)'
_diffrn_ambient_temperature 100(2)
_diffrn_detector 'CCD area detector'
_diffrn_detector_area_resol_mean 28.5714
_diffrn_detector_type 'Rigaku HG Saturn724+ (2x2 bin mode)'
_diffrn_measured_fraction_theta_full 0.999
_diffrn_measured_fraction_theta_max 0.996
_diffrn_measurement_device 'four-circle \k diffractometer'
_diffrn_measurement_device_type 'Rigaku AFC12 FRE-VHF'
_diffrn_measurement_method 'profile data from \w-scans'
_diffrn_measurement_specimen_support 'MiTeGen MicroMesh'
_diffrn_orient_matrix_type d*Trek
_diffrn_orient_matrix_UB_11 0.074157
_diffrn_orient_matrix_UB_12 0.033601
_diffrn_orient_matrix_UB_13 -0.087207
_diffrn_orient_matrix_UB_21 -0.044747
_diffrn_orient_matrix_UB_22 0.006699
_diffrn_orient_matrix_UB_23 -0.080766
_diffrn_orient_matrix_UB_31 -0.020778
_diffrn_orient_matrix_UB_32 0.068128
_diffrn_orient_matrix_UB_33 -0.012451
_diffrn_radiation_collimation 0.3
_diffrn_radiation_monochromator 'Confocal mirrors, VHF Varimax'
_diffrn_radiation_probe x-ray
_diffrn_radiation_type MoK\a
_diffrn_radiation_wavelength 0.71075
_diffrn_reflns_av_R_equivalents 0.0859
_diffrn_reflns_av_unetI/netI 0.0629
_diffrn_reflns_Laue_measured_fraction_full 0.999
_diffrn_reflns_Laue_measured_fraction_max 0.996
_diffrn_reflns_limit_h_max 11
_diffrn_reflns_limit_h_min -11
_diffrn_reflns_limit_k_max 15
_diffrn_reflns_limit_k_min -15
_diffrn_reflns_limit_l_max 19
_diffrn_reflns_limit_l_min -19
_diffrn_reflns_number 31777
_diffrn_reflns_point_group_measured_fraction_full 0.999
_diffrn_reflns_point_group_measured_fraction_max 0.996
_diffrn_reflns_theta_full 25.242
_diffrn_reflns_theta_max 27.539
_diffrn_reflns_theta_min 2.777
_diffrn_source 'Rotating Anode'
_diffrn_source_current 55.0
_diffrn_source_power 2.475
_diffrn_source_target Mo
_diffrn_source_type 'Rotating Anode'
_diffrn_source_voltage 45.0
_exptl_absorpt_coefficient_mu 0.263
_exptl_absorpt_correction_T_max 1.000
_exptl_absorpt_correction_T_min 0.545
_exptl_absorpt_correction_type multi-scan
_exptl_absorpt_process_details
;
Jacobson, R. (1998). REQAB. Private communication to the 
Rigaku Corporation, Tokyo, Japan.
;
_exptl_crystal_colour 'clear yellow'
_exptl_crystal_colour_lustre clear
_exptl_crystal_colour_primary yellow
_exptl_crystal_density_diffrn 1.525
_exptl_crystal_description plate
_exptl_crystal_F_000 676
_exptl_crystal_recrystallization_method 'Re-crystallisation from solvent: '
_exptl_crystal_size_max 0.055
_exptl_crystal_size_mid 0.018
_exptl_crystal_size_min 0.005
_refine_diff_density_max 0.522
_refine_diff_density_min -0.486
_refine_diff_density_rms 0.065
_refine_ls_extinction_method none
_refine_ls_goodness_of_fit_ref 0.886
_refine_ls_hydrogen_treatment constr
_refine_ls_matrix_type full
_refine_ls_number_parameters 411
_refine_ls_number_reflns 6635
_refine_ls_number_restraints 0
_refine_ls_restrained_S_all 0.886
_refine_ls_R_factor_all 0.0670
_refine_ls_R_factor_gt 0.0430
_refine_ls_shift/su_max 0.012
_refine_ls_shift/su_mean 0.000
_refine_ls_structure_factor_coef Fsqd
_refine_ls_weighting_details 'w=1/[\s^2^(Fo^2^)+(0.0751P)^2^] where P=(Fo^2^+2Fc^2^)/3'
_refine_ls_weighting_scheme calc
_refine_ls_wR_factor_gt 0.1081
_refine_ls_wR_factor_ref 0.1199
_reflns_Friedel_coverage 0.000
_reflns_number_gt 4777
_reflns_number_total 6635
_reflns_threshold_expression 'I > 2\s(I)'
_cod_data_source_file c6ob01210h2.cif
_cod_data_source_block shelx
_cod_depositor_comments 'Adding full bibliography for 7155284--7155285.cif.'
_cod_original_cell_volume 1442.5(6)
_cod_database_code 7155284
_shelxl_version_number 2014-1
_shelx_space_group_comment
;
The symmetry employed for this shelxl refinement is uniquely defined
by the following loop, which should always be used as a source of
symmetry information in preference to the above space-group names.
They are only intended as comments.
;
_shelx_estimated_absorpt_t_max 0.999
_shelx_estimated_absorpt_t_min 0.986
_diffrn_measurement_device_type2 'Rigaku AFC12 (Right)'
_olex2_refinement_description
;
1. Fixed Uiso
 At 1.2 times of:
  All C(H) groups, All N(H) groups
 At 1.5 times of:
  All O(H) groups, All O(H,H) groups
2.a Free rotating group:
 O1W(H1WA,H1WB)
2.b Aromatic/amide H refined with riding coordinates:
 N201(H20A), N101(H10A), C202(H202), C102(H102), C204(H204), C203(H203),
 C114(H114), C103(H103), C205(H205), C104(H104), C113(H113), C105(H105),
 C110(H110), C109(H109), C210(H210), C209(H209), C1(H1), C2(H2)
2.c Idealised tetrahedral OH refined as rotating group:
 O201(H201), O101(H101)
;
_olex2_computing_structure_refinement_long 'ShelXL (Sheldrick, 2008)'

loop_
_space_group_symop_operation_xyz
'x, y, z'
'-x, -y, -z'

loop_
_atom_site_label
_atom_site_type_symbol
_atom_site_fract_x
_atom_site_fract_y
_atom_site_fract_z
_atom_site_U_iso_or_equiv
_atom_site_adp_type
_atom_site_occupancy
_atom_site_site_symmetry_order
_atom_site_calc_flag
_atom_site_refinement_flags_posn
S101 S 0.55259(6) 0.34876(5) 0.91681(3) 0.02191(13) Uani 1 1 d .
S201 S 0.29507(6) 0.39750(5) 0.37959(4) 0.02380(13) Uani 1 1 d .
F202 F -0.05091(17) 0.32175(13) -0.05543(10) 0.0378(3) Uani 1 1 d .
F101 F 0.81195(18) -0.04284(13) 0.65963(10) 0.0377(4) Uani 1 1 d .
F103 F 0.83001(18) 0.00068(14) 0.53147(9) 0.0368(3) Uani 1 1 d .
F102 F 1.00324(16) 0.11726(14) 0.66253(11) 0.0419(4) Uani 1 1 d .
O201 O 0.46956(18) 0.09670(14) 0.12931(10) 0.0236(3) Uani 1 1 d .
H201 H 0.5222 0.0496 0.1223 0.035 Uiso 1 1 calc GR
O101 O 0.36627(17) 0.30592(14) 0.56865(10) 0.0239(3) Uani 1 1 d .
H101 H 0.3226 0.3349 0.5338 0.036 Uiso 1 1 calc GR
O1W O 0.61585(19) -0.06758(14) 0.06572(10) 0.0252(3) Uani 1 1 d .
H1WA H 0.5865 -0.1328 0.0795 0.038 Uiso 1 1 d G
H1WB H 0.6000 -0.0872 0.0047 0.038 Uiso 1 1 d G
F203 F -0.22195(18) 0.17087(17) -0.03445(14) 0.0606(5) Uani 1 1 d .
N202 N 0.39967(19) 0.24137(16) 0.25228(11) 0.0180(3) Uani 1 1 d .
N201 N 0.5369(2) 0.32737(16) 0.41165(12) 0.0204(4) Uani 1 1 d .
H20A H 0.5487 0.3782 0.4708 0.024 Uiso 1 1 calc R
N102 N 0.44688(19) 0.33181(16) 0.73494(11) 0.0187(3) Uani 1 1 d .
N101 N 0.3513(2) 0.44198(16) 0.85793(11) 0.0194(3) Uani 1 1 d .
H10A H 0.3482 0.4670 0.9197 0.023 Uiso 1 1 calc R
F201 F -0.0699(3) 0.13710(19) -0.13395(11) 0.0743(7) Uani 1 1 d .
C101 C 0.2578(2) 0.43843(18) 0.69887(14) 0.0187(4) Uani 1 1 d .
C201 C 0.6359(2) 0.18623(18) 0.30432(14) 0.0186(4) Uani 1 1 d .
C106 C 0.2585(2) 0.47619(19) 0.79776(14) 0.0194(4) Uani 1 1 d .
C108 C 0.5497(2) 0.26142(19) 0.70621(13) 0.0182(4) Uani 1 1 d .
C206 C 0.6454(2) 0.26565(19) 0.39714(14) 0.0185(4) Uani 1 1 d .
C208 C 0.2751(2) 0.23358(18) 0.17814(13) 0.0175(4) Uani 1 1 d .
C202 C 0.7509(2) 0.12999(19) 0.29200(15) 0.0222(4) Uani 1 1 d .
H202 H 0.7482 0.0762 0.2296 0.027 Uiso 1 1 calc R
C102 C 0.1664(2) 0.47668(19) 0.64102(14) 0.0210(4) Uani 1 1 d .
H102 H 0.1651 0.4534 0.5738 0.025 Uiso 1 1 calc R
C204 C 0.8713(2) 0.2294(2) 0.46149(15) 0.0234(4) Uani 1 1 d .
H204 H 0.9504 0.2426 0.5147 0.028 Uiso 1 1 calc R
C203 C 0.8680(2) 0.1518(2) 0.36950(15) 0.0238(4) Uani 1 1 d .
H203 H 0.9458 0.1139 0.3600 0.029 Uiso 1 1 calc R
C114 C 0.7138(2) 0.3229(2) 0.72902(14) 0.0206(4) Uani 1 1 d .
H114 H 0.7584 0.4101 0.7614 0.025 Uiso 1 1 calc R
C103 C 0.0787(2) 0.5473(2) 0.68019(15) 0.0231(4) Uani 1 1 d .
H103 H 0.0173 0.5721 0.6401 0.028 Uiso 1 1 calc R
C211 C 0.0482(2) 0.2181(2) 0.03170(14) 0.0214(4) Uani 1 1 d .
C205 C 0.7615(2) 0.28724(19) 0.47641(14) 0.0212(4) Uani 1 1 d .
H205 H 0.7646 0.3406 0.5391 0.025 Uiso 1 1 calc R
C104 C 0.0808(2) 0.5820(2) 0.77863(16) 0.0243(4) Uani 1 1 d .
H104 H 0.0197 0.6301 0.8053 0.029 Uiso 1 1 calc R
C107 C 0.4445(2) 0.37494(19) 0.83133(14) 0.0200(4) Uani 1 1 d .
C113 C 0.8118(2) 0.2548(2) 0.70368(14) 0.0215(4) Uani 1 1 d .
H113 H 0.9245 0.2951 0.7201 0.026 Uiso 1 1 calc R
C105 C 0.1701(2) 0.54758(19) 0.83828(15) 0.0227(4) Uani 1 1 d .
H105 H 0.1713 0.5720 0.9055 0.027 Uiso 1 1 calc R
C111 C 0.7445(2) 0.1279(2) 0.65440(14) 0.0207(4) Uani 1 1 d .
C207 C 0.4169(2) 0.31756(19) 0.34517(14) 0.0199(4) Uani 1 1 d .
C110 C 0.5797(3) 0.0682(2) 0.62908(15) 0.0236(4) Uani 1 1 d .
H110 H 0.5343 -0.0183 0.5937 0.028 Uiso 1 1 calc R
C109 C 0.4816(2) 0.1360(2) 0.65593(15) 0.0227(4) Uani 1 1 d .
H109 H 0.3689 0.0961 0.6397 0.027 Uiso 1 1 calc R
C210 C 0.0076(3) 0.1412(2) 0.08459(15) 0.0240(4) Uani 1 1 d .
H210 H -0.0980 0.0832 0.0703 0.029 Uiso 1 1 calc R
C112 C 0.8475(3) 0.0519(2) 0.62712(16) 0.0265(5) Uani 1 1 d .
C209 C 0.1220(2) 0.1493(2) 0.15859(15) 0.0220(4) Uani 1 1 d .
H209 H 0.0950 0.0973 0.1954 0.026 Uiso 1 1 calc R
C1 C 0.2021(3) 0.3009(2) 0.05109(16) 0.0292(5) Uani 1 1 d .
H1 H 0.2298 0.3526 0.0142 0.035 Uiso 1 1 calc R
C2 C 0.3159(3) 0.3084(2) 0.12439(16) 0.0282(5) Uani 1 1 d .
H2 H 0.4220 0.3651 0.1377 0.034 Uiso 1 1 calc R
C212 C -0.0734(3) 0.2108(2) -0.04857(16) 0.0314(5) Uani 1 1 d .
B101 B 0.3565(3) 0.3571(2) 0.66144(16) 0.0191(4) Uani 1 1 d .
B019 B 0.5016(3) 0.1691(2) 0.22333(16) 0.0185(4) Uani 1 1 d .

loop_
_atom_site_aniso_label
_atom_site_aniso_U_11
_atom_site_aniso_U_22
_atom_site_aniso_U_33
_atom_site_aniso_U_23
_atom_site_aniso_U_13
_atom_site_aniso_U_12
S101 0.0227(3) 0.0239(3) 0.0184(2) 0.0065(2) 0.0013(2) 0.0095(2)
S201 0.0199(3) 0.0284(3) 0.0201(2) 0.0010(2) 0.0011(2) 0.0134(2)
F202 0.0395(8) 0.0361(8) 0.0399(8) 0.0162(7) -0.0044(6) 0.0174(7)
F101 0.0479(9) 0.0390(9) 0.0476(8) 0.0267(7) 0.0201(7) 0.0301(7)
F103 0.0504(9) 0.0414(9) 0.0281(7) 0.0090(6) 0.0133(6) 0.0310(7)
F102 0.0227(7) 0.0368(9) 0.0601(9) 0.0049(7) 0.0049(7) 0.0159(6)
O201 0.0255(8) 0.0250(8) 0.0183(7) 0.0020(6) 0.0007(6) 0.0131(7)
O101 0.0228(8) 0.0310(9) 0.0197(7) 0.0078(7) 0.0037(6) 0.0136(7)
O1W 0.0294(8) 0.0224(8) 0.0202(7) 0.0033(6) 0.0020(6) 0.0098(7)
F203 0.0251(8) 0.0672(12) 0.0840(13) 0.0437(11) -0.0178(8) 0.0013(8)
N202 0.0153(8) 0.0196(9) 0.0164(8) 0.0040(7) -0.0002(6) 0.0058(7)
N201 0.0167(8) 0.0242(10) 0.0168(8) 0.0018(7) 0.0018(7) 0.0089(7)
N102 0.0156(8) 0.0200(9) 0.0194(8) 0.0047(7) 0.0041(7) 0.0073(7)
N101 0.0178(8) 0.0220(9) 0.0160(8) 0.0037(7) 0.0031(7) 0.0075(7)
F201 0.1290(18) 0.0712(13) 0.0232(7) -0.0084(8) -0.0204(9) 0.0726(14)
C101 0.0134(9) 0.0166(10) 0.0218(9) 0.0040(8) 0.0020(8) 0.0029(8)
C201 0.0154(9) 0.0172(10) 0.0204(9) 0.0058(8) 0.0028(8) 0.0035(8)
C106 0.0139(9) 0.0178(10) 0.0225(10) 0.0053(8) 0.0007(8) 0.0031(8)
C108 0.0174(10) 0.0212(10) 0.0169(9) 0.0062(8) 0.0026(8) 0.0089(8)
C206 0.0147(9) 0.0197(10) 0.0203(9) 0.0072(8) 0.0025(8) 0.0054(8)
C208 0.0152(9) 0.0181(10) 0.0149(9) 0.0016(8) -0.0006(7) 0.0059(8)
C202 0.0219(10) 0.0202(11) 0.0230(10) 0.0053(9) 0.0042(8) 0.0081(9)
C102 0.0150(10) 0.0220(11) 0.0227(10) 0.0073(9) 0.0031(8) 0.0032(8)
C204 0.0189(10) 0.0247(11) 0.0239(10) 0.0092(9) -0.0019(8) 0.0056(9)
C203 0.0188(10) 0.0228(11) 0.0291(11) 0.0071(9) 0.0026(9) 0.0094(9)
C114 0.0174(10) 0.0203(11) 0.0201(9) 0.0050(8) 0.0010(8) 0.0045(8)
C103 0.0178(10) 0.0207(11) 0.0293(11) 0.0078(9) 0.0026(9) 0.0068(8)
C211 0.0207(10) 0.0217(11) 0.0183(9) 0.0020(8) -0.0003(8) 0.0094(9)
C205 0.0213(10) 0.0207(11) 0.0172(9) 0.0031(8) 0.0004(8) 0.0062(8)
C104 0.0173(10) 0.0215(11) 0.0322(11) 0.0060(9) 0.0054(9) 0.0080(9)
C107 0.0154(10) 0.0204(11) 0.0208(9) 0.0068(8) 0.0018(8) 0.0031(8)
C113 0.0175(10) 0.0248(11) 0.0201(9) 0.0063(9) 0.0023(8) 0.0071(9)
C105 0.0193(10) 0.0212(11) 0.0221(10) 0.0013(9) 0.0040(8) 0.0063(9)
C111 0.0229(10) 0.0224(11) 0.0189(9) 0.0074(8) 0.0050(8) 0.0107(9)
C207 0.0169(10) 0.0214(11) 0.0183(9) 0.0045(8) 0.0016(8) 0.0059(8)
C110 0.0243(11) 0.0183(11) 0.0254(10) 0.0052(9) 0.0046(9) 0.0066(9)
C109 0.0179(10) 0.0211(11) 0.0257(10) 0.0065(9) 0.0035(8) 0.0049(8)
C210 0.0167(10) 0.0231(11) 0.0253(10) 0.0045(9) -0.0003(8) 0.0037(8)
C112 0.0268(12) 0.0298(12) 0.0284(11) 0.0135(10) 0.0067(9) 0.0141(10)
C209 0.0190(10) 0.0214(11) 0.0233(10) 0.0080(9) 0.0027(8) 0.0043(8)
C1 0.0256(11) 0.0338(13) 0.0307(11) 0.0188(11) 0.0044(9) 0.0072(10)
C2 0.0193(11) 0.0306(13) 0.0314(11) 0.0146(10) 0.0018(9) 0.0021(9)
C212 0.0346(13) 0.0280(13) 0.0262(11) 0.0041(10) -0.0062(10) 0.0130(11)
B101 0.0138(10) 0.0204(12) 0.0191(10) 0.0053(9) 0.0024(9) 0.0028(9)
B019 0.0155(11) 0.0173(11) 0.0195(10) 0.0048(9) 0.0022(9) 0.0037(9)

loop_
_atom_type_symbol
_atom_type_description
_atom_type_scat_dispersion_real
_atom_type_scat_dispersion_imag
_atom_type_scat_source
C C 0.0033 0.0016 'International Tables Vol C Tables 4.2.6.8 and 6.1.1.4'
H H 0.0000 0.0000 'International Tables Vol C Tables 4.2.6.8 and 6.1.1.4'
B B 0.0013 0.0007 'International Tables Vol C Tables 4.2.6.8 and 6.1.1.4'
F F 0.0171 0.0103 'International Tables Vol C Tables 4.2.6.8 and 6.1.1.4'
N N 0.0061 0.0033 'International Tables Vol C Tables 4.2.6.8 and 6.1.1.4'
O O 0.0106 0.0060 'International Tables Vol C Tables 4.2.6.8 and 6.1.1.4'
S S 0.1246 0.1234 'International Tables Vol C Tables 4.2.6.8 and 6.1.1.4'

loop_
_geom_angle_atom_site_label_1
_geom_angle_atom_site_label_2
_geom_angle_atom_site_label_3
_geom_angle
B019 O201 H201 109.5
B101 O101 H101 109.5
H1WA O1W H1WB 109.5
C208 N202 B019 118.35(16)
C207 N202 C208 118.11(15)
C207 N202 B019 123.54(16)
C206 N201 H20A 116.4
C207 N201 H20A 116.4
C207 N201 C206 127.16(17)
C108 N102 B101 119.17(15)
C107 N102 C108 117.47(15)
C107 N102 B101 123.32(16)
C106 N101 H10A 116.5
C107 N101 H10A 116.5
C107 N101 C106 127.01(16)
C106 C101 C102 117.63(18)
C106 C101 B101 117.36(17)
C102 C101 B101 125.01(18)
C206 C201 C202 117.57(18)
C206 C201 B019 117.16(17)
C202 C201 B019 125.26(18)
C101 C106 N101 119.11(17)
C105 C106 N101 119.19(17)
C105 C106 C101 121.70(18)
C114 C108 N102 119.13(18)
C109 C108 N102 119.08(18)
C109 C108 C114 121.78(18)
C201 C206 N201 119.29(17)
C201 C206 C205 122.16(18)
C205 C206 N201 118.54(17)
C209 C208 N202 121.08(17)
C2 C208 N202 118.17(18)
C2 C208 C209 120.68(18)
C201 C202 H202 119.5
C203 C202 C201 120.99(19)
C203 C202 H202 119.5
C101 C102 H102 119.4
C103 C102 C101 121.21(18)
C103 C102 H102 119.4
C203 C204 H204 119.5
C205 C204 H204 119.5
C205 C204 C203 121.01(18)
C202 C203 C204 119.74(19)
C202 C203 H203 120.1
C204 C203 H203 120.1
C108 C114 H114 120.5
C108 C114 C113 118.9(2)
C113 C114 H114 120.5
C102 C103 H103 120.2
C102 C103 C104 119.60(18)
C104 C103 H103 120.2
C210 C211 C212 120.6(2)
C1 C211 C210 120.28(18)
C1 C211 C212 119.07(19)
C206 C205 H205 120.8
C204 C205 C206 118.49(18)
C204 C205 H205 120.8
C103 C104 H104 119.4
C105 C104 C103 121.14(19)
C105 C104 H104 119.4
N102 C107 S101 123.36(15)
N101 C107 S101 119.32(15)
N101 C107 N102 117.32(16)
C114 C113 H113 120.1
C111 C113 C114 119.75(19)
C111 C113 H113 120.1
C106 C105 H105 120.6
C104 C105 C106 118.71(18)
C104 C105 H105 120.6
C113 C111 C110 120.66(18)
C113 C111 C112 120.90(19)
C110 C111 C112 118.44(19)
N202 C207 S201 123.62(14)
N201 C207 S201 119.30(15)
N201 C207 N202 117.08(17)
C111 C110 H110 120.2
C111 C110 C109 119.6(2)
C109 C110 H110 120.2
C108 C109 C110 119.22(19)
C108 C109 H109 120.4
C110 C109 H109 120.4
C211 C210 H210 120.1
C211 C210 C209 119.8(2)
C209 C210 H210 120.1
F101 C112 C111 111.71(17)
F103 C112 F101 105.75(18)
F103 C112 F102 106.40(18)
F103 C112 C111 112.83(16)
F102 C112 F101 106.60(16)
F102 C112 C111 113.03(19)
C208 C209 C210 119.44(18)
C208 C209 H209 120.3
C210 C209 H209 120.3
C211 C1 H1 120.1
C211 C1 C2 119.90(19)
C2 C1 H1 120.1
C208 C2 C1 119.9(2)
C208 C2 H2 120.0
C1 C2 H2 120.0
F202 C212 C211 111.86(19)
F203 C212 F202 105.57(18)
F203 C212 C211 112.03(19)
F201 C212 F202 106.60(19)
F201 C212 F203 107.7(2)
F201 C212 C211 112.63(19)
O101 B101 N102 117.13(18)
O101 B101 C101 127.05(18)
N102 B101 C101 115.82(17)
O201 B019 N202 117.09(17)
O201 B019 C201 127.17(18)
N202 B019 C201 115.73(17)

loop_
_geom_bond_atom_site_label_1
_geom_bond_atom_site_label_2
_geom_bond_distance
S101 C107 1.694(2)
S201 C207 1.696(2)
F202 C212 1.338(3)
F101 C112 1.345(2)
F103 C112 1.337(2)
F102 C112 1.338(3)
O201 H201 0.8400
O201 B019 1.349(3)
O101 H101 0.8400
O101 B101 1.352(3)
O1W H1WA 0.8498
O1W H1WB 0.8500
F203 C212 1.338(3)
N202 C208 1.455(2)
N202 C207 1.368(2)
N202 B019 1.464(3)
N201 H20A 0.8800
N201 C206 1.400(2)
N201 C207 1.343(2)
N102 C108 1.455(2)
N102 C107 1.372(2)
N102 B101 1.464(3)
N101 H10A 0.8800
N101 C106 1.405(2)
N101 C107 1.348(3)
F201 C212 1.320(3)
C101 C106 1.398(3)
C101 C102 1.408(3)
C101 B101 1.543(3)
C201 C206 1.397(3)
C201 C202 1.405(3)
C201 B019 1.539(3)
C106 C105 1.397(3)
C108 C114 1.388(3)
C108 C109 1.376(3)
C206 C205 1.398(3)
C208 C209 1.381(3)
C208 C2 1.379(3)
C202 H202 0.9500
C202 C203 1.385(3)
C102 H102 0.9500
C102 C103 1.379(3)
C204 H204 0.9500
C204 C203 1.394(3)
C204 C205 1.379(3)
C203 H203 0.9500
C114 H114 0.9500
C114 C113 1.390(3)
C103 H103 0.9500
C103 C104 1.390(3)
C211 C210 1.388(3)
C211 C1 1.379(3)
C211 C212 1.502(3)
C205 H205 0.9500
C104 H104 0.9500
C104 C105 1.381(3)
C113 H113 0.9500
C113 C111 1.387(3)
C105 H105 0.9500
C111 C110 1.391(3)
C111 C112 1.502(3)
C110 H110 0.9500
C110 C109 1.392(3)
C109 H109 0.9500
C210 H210 0.9500
C210 C209 1.391(3)
C209 H209 0.9500
C1 H1 0.9500
C1 C2 1.383(3)
C2 H2 0.9500

loop_
_geom_hbond_atom_site_label_D
_geom_hbond_atom_site_label_H
_geom_hbond_atom_site_label_A
_geom_hbond_distance_DH
_geom_hbond_distance_HA
_geom_hbond_distance_DA
_geom_hbond_angle_DHA
_geom_hbond_site_symmetry_A
O201 H201 O1W 0.84 1.90 2.707(2) 162.2 .
O1W H1WB O201 0.85 1.99 2.811(2) 162.8 2_655
